data_4025588
loop_
_publ_author_name
'Devarajulu Sureshkumar'
'Srinivasamurthy Koutha'
'Venkataraman Ganesh'
'Srinivasan Chandrasekaran'

_publ_contact_author_address
; 
Department of Organic Chemistry
Indian Institute of Science
Bangaloe 560012, Karnataka
India
;
_publ_contact_author_email scn@orgchem.iisc.ernet.in
_publ_contact_author_fax '+91 80 23602423'
_publ_contact_author_name 'Prof. Srinivasan Chandrasekaran'
_publ_contact_author_phone '+91 80 22932404'
_publ_section_title
;
 Tetrathiomolybdate Mediated Rearrangement of Aziridinemethanol Tosylates:
 A Thia-Aza-Payne Rearrangement
;
_journal_name_full 'Journal of Organic Chemistry'
_journal_page_first 5533
_journal_page_last 5541
_journal_paper_doi 10.1021/jo100640w
_journal_volume 75
_journal_year 2010
_chemical_compound_source 'see text'
_chemical_formula_moiety 'C11 H15 N O2 S3'
_chemical_formula_sum 'C11 H15 N O2 S3'
_chemical_formula_weight 289.45
_chemical_melting_point 367.15
_chemical_name_common 'cyclic aminodisulfide'
_chemical_name_systematic
;
N1-[(3R*,4S*)-3-methyl-1,2-dithiolan-4-yl]
methyl-4-methyl-1-benzenesulfonamide
;
_space_group_IT_number 14
_symmetry_cell_setting monoclinic
_symmetry_Int_Tables_number 14
_symmetry_space_group_name_Hall '-P 2yn'
_symmetry_space_group_name_H-M 'P 1 21/n 1'
_atom_sites_solution_hydrogens geom
_atom_sites_solution_primary direct
_atom_sites_solution_secondary difmap
_cell_angle_alpha 90
_cell_angle_beta 112.404(9)
_cell_angle_gamma 90
_cell_formula_units_Z 4
_cell_length_a 12.470(7)
_cell_length_b 7.347(4)
_cell_length_c 15.965(9)
_cell_measurement_reflns_used 600
_cell_measurement_temperature 296(2)
_cell_measurement_theta_max 25.00
_cell_measurement_theta_min 1.78
_cell_volume 1352.3(13)
_computing_cell_refinement SMART
_computing_data_collection 'SMART (Bruker, 1998)'
_computing_data_reduction 'SAINT (Bruker, 1998)'
_computing_molecular_graphics 'Ortep-3 for Windows (Farrugia, 1997) and CAMERON (Watkin et al., 1993)'
_computing_publication_material 'PLATON (Spek, 2003)'
_computing_structure_refinement 'SHELXL-97 (Sheldrick, 1997)'
_computing_structure_solution 'SIR92 (Altomare et al., 1993)'
_diffrn_ambient_temperature 296(2)
_diffrn_measured_fraction_theta_full 1.000
_diffrn_measured_fraction_theta_max 1.000
_diffrn_measurement_device_type 'Bruker SMART CCD area detector'
_diffrn_measurement_method '\f and \w scans'
_diffrn_radiation_monochromator graphite
_diffrn_radiation_source 'fine-focus sealed tube'
_diffrn_radiation_type MoK\a
_diffrn_radiation_wavelength 0.71073
_diffrn_reflns_av_R_equivalents 0.0246
_diffrn_reflns_av_sigmaI/netI 0.0235
_diffrn_reflns_limit_h_max 14
_diffrn_reflns_limit_h_min -14
_diffrn_reflns_limit_k_max 8
_diffrn_reflns_limit_k_min -8
_diffrn_reflns_limit_l_max 18
_diffrn_reflns_limit_l_min -18
_diffrn_reflns_number 9165
_diffrn_reflns_reduction_process ' ?'
_diffrn_reflns_theta_full 25.00
_diffrn_reflns_theta_max 25.00
_diffrn_reflns_theta_min 1.78
_exptl_absorpt_coefficient_mu 0.537
_exptl_absorpt_correction_T_max 0.9583
_exptl_absorpt_correction_T_min 0.8384
_exptl_absorpt_correction_type multi-scan
_exptl_absorpt_process_details '(SADABS; Sheldrick, 1997)'
_exptl_crystal_colour 'pale yellow'
_exptl_crystal_density_diffrn 1.422
_exptl_crystal_density_method 'Not Measured'
_exptl_crystal_description block
_exptl_crystal_F_000 608
_exptl_crystal_size_max 0.32
_exptl_crystal_size_mid 0.12
_exptl_crystal_size_min 0.08
_refine_diff_density_max 0.773
_refine_diff_density_min -0.357
_refine_diff_density_rms 0.070
_refine_ls_extinction_method none
_refine_ls_goodness_of_fit_ref 1.092
_refine_ls_hydrogen_treatment constr
_refine_ls_matrix_type full
_refine_ls_number_parameters 156
_refine_ls_number_reflns 2370
_refine_ls_number_restraints 0
_refine_ls_restrained_S_all 1.092
_refine_ls_R_factor_all 0.0654
_refine_ls_R_factor_gt 0.0539
_refine_ls_shift/su_max 0.000
_refine_ls_shift/su_mean 0.000
_refine_ls_structure_factor_coef Fsqd
_refine_ls_weighting_details 'calc w=1/[\s^2^(Fo^2^)+(0.0812P)^2^+0.8733P] where P=(Fo^2^+2Fc^2^)/3'
_refine_ls_weighting_scheme calc
_refine_ls_wR_factor_gt 0.1401
_refine_ls_wR_factor_ref 0.1458
_reflns_number_gt 1983
_reflns_number_total 2370
_reflns_threshold_expression I>2sigma(I)
_cod_data_source_file jo100640w_si_001_2.cif
_cod_data_source_block compound4c
_cod_depositor_comments
;
The following automatic conversions were performed:

'_chemical_melting_point' value '94 C' was changed to '367.15' - it
was converted from degrees Celsius(C) to Kelvins(K).

Automatic conversion script
Id: cif_fix_values 1569 2011-02-09 13:29:24Z adriana 

The following automatic conversions were performed:

'_symmetry_cell_setting' value 'Monoclinic' changed to 'monoclinic'
according to the built-in table from CIF Core dictionary named
'cif_core.dic' version 2.4.1 from 2010-06-29.

Automatic conversion script
Id: cif_fix_values 1646 2011-03-28 12:23:43Z adriana 
;
_cod_original_sg_symbol_H-M 'P 21/n'
_cod_database_code 4025588

loop_
_symmetry_equiv_pos_site_id
_symmetry_equiv_pos_as_xyz
1 x,y,z
2 1/2-x,1/2+y,1/2-z
3 -x,-y,-z
4 1/2+x,1/2-y,1/2+z

loop_
_atom_site_label
_atom_site_type_symbol
_atom_site_fract_x
_atom_site_fract_y
_atom_site_fract_z
_atom_site_U_iso_or_equiv
_atom_site_adp_type
_atom_site_occupancy
_atom_site_symmetry_multiplicity
_atom_site_calc_flag
_atom_site_refinement_flags
_atom_site_disorder_assembly
_atom_site_disorder_group
S1 S 0.74724(7) 0.80366(11) 0.16034(6) 0.0385(3) Uani 1 1 d . . .
S2 S 0.77996(9) 1.33950(16) -0.05618(7) 0.0633(4) Uani 1 1 d . . .
S3 S 0.94374(9) 1.23561(16) 0.01163(8) 0.0631(4) Uani 1 1 d . . .
O1 O 0.6987(2) 0.7967(3) 0.22855(18) 0.0543(7) Uani 1 1 d . . .
O2 O 0.6974(2) 0.6969(3) 0.08043(17) 0.0507(6) Uani 1 1 d . . .
C5 C 0.8950(3) 0.7447(4) 0.2114(2) 0.0362(7) Uani 1 1 d . . .
N1 N 0.7400(2) 1.0157(4) 0.13158(18) 0.0404(7) Uani 1 1 d . . .
H1 H 0.7122 1.0936 0.1581 0.048 Uiso 1 1 calc R . .
C2 C 0.7801(3) 1.0781(4) 0.0608(2) 0.0416(8) Uani 1 1 d . . .
H2 H 0.7640 0.9835 0.0143 0.050 Uiso 1 1 calc R . .
C10 C 0.9447(3) 0.6399(4) 0.1647(2) 0.0422(8) Uani 1 1 d . . .
H10 H 0.8999 0.5934 0.1079 0.051 Uiso 1 1 calc R . .
C8 C 1.1307(3) 0.6757(5) 0.2868(3) 0.0490(9) Uani 1 1 d . . .
C1 C 0.7140(3) 1.2495(5) 0.0182(3) 0.0478(8) Uani 1 1 d . . .
H1A H 0.7228 1.3386 0.0660 0.057 Uiso 1 1 calc R . .
C3 C 0.9111(3) 1.1235(5) 0.0985(3) 0.0525(9) Uani 1 1 d . . .
H3A H 0.9563 1.0127 0.1168 0.063 Uiso 1 1 calc R . .
H3B H 0.9304 1.2021 0.1511 0.063 Uiso 1 1 calc R . .
C9 C 1.0617(3) 0.6049(5) 0.2031(3) 0.0495(9) Uani 1 1 d . . .
H9 H 1.0954 0.5320 0.1722 0.059 Uiso 1 1 calc R . .
C6 C 0.9605(3) 0.8132(5) 0.2958(2) 0.0499(9) Uani 1 1 d . . .
H6 H 0.9260 0.8826 0.3274 0.060 Uiso 1 1 calc R . .
C7 C 1.0777(3) 0.7775(5) 0.3328(3) 0.0571(10) Uani 1 1 d . . .
H7 H 1.1220 0.8230 0.3899 0.069 Uiso 1 1 calc R . .
C11 C 1.2593(3) 0.6419(7) 0.3245(3) 0.0731(13) Uani 1 1 d . . .
H11A H 1.2951 0.7098 0.3796 0.088 Uiso 1 1 calc R . .
H11B H 1.2910 0.6799 0.2812 0.088 Uiso 1 1 calc R . .
H11C H 1.2739 0.5145 0.3368 0.088 Uiso 1 1 calc R . .
C4 C 0.5864(4) 1.2158(7) -0.0344(4) 0.0861(15) Uani 1 1 d . . .
H4A H 0.5770 1.1219 -0.0785 0.103 Uiso 1 1 calc R . .
H4B H 0.5503 1.3257 -0.0646 0.103 Uiso 1 1 calc R . .
H4C H 0.5506 1.1783 0.0064 0.103 Uiso 1 1 calc R . .

loop_
_atom_site_aniso_label
_atom_site_aniso_U_11
_atom_site_aniso_U_22
_atom_site_aniso_U_33
_atom_site_aniso_U_23
_atom_site_aniso_U_13
_atom_site_aniso_U_12
S1 0.0383(4) 0.0353(4) 0.0433(5) 0.0041(3) 0.0168(4) -0.0004(3)
S2 0.0608(6) 0.0724(7) 0.0648(7) 0.0317(5) 0.0330(5) 0.0169(5)
S3 0.0502(6) 0.0778(7) 0.0697(7) 0.0234(6) 0.0321(5) 0.0074(5)
O1 0.0528(14) 0.0594(15) 0.0604(16) 0.0194(13) 0.0326(13) 0.0067(12)
O2 0.0435(13) 0.0433(13) 0.0556(16) -0.0070(11) 0.0081(12) -0.0029(10)
C5 0.0391(17) 0.0303(15) 0.0373(17) 0.0028(13) 0.0124(14) -0.0015(12)
N1 0.0510(16) 0.0346(14) 0.0441(16) 0.0039(12) 0.0277(13) 0.0065(12)
C2 0.0524(19) 0.0369(17) 0.0393(18) 0.0015(14) 0.0218(16) 0.0043(14)
C10 0.0427(18) 0.0431(18) 0.0388(19) 0.0013(14) 0.0132(15) -0.0008(14)
C8 0.0383(18) 0.050(2) 0.051(2) 0.0166(17) 0.0088(17) -0.0043(15)
C1 0.0458(19) 0.0448(19) 0.057(2) 0.0072(17) 0.0246(17) 0.0041(15)
C3 0.046(2) 0.060(2) 0.055(2) 0.0163(18) 0.0232(17) 0.0063(17)
C9 0.048(2) 0.050(2) 0.055(2) 0.0055(17) 0.0251(18) 0.0033(16)
C6 0.054(2) 0.051(2) 0.044(2) -0.0035(16) 0.0183(17) -0.0039(16)
C7 0.054(2) 0.061(2) 0.044(2) -0.0018(18) 0.0039(18) -0.0130(18)
C11 0.045(2) 0.084(3) 0.079(3) 0.023(2) 0.010(2) 0.000(2)
C4 0.047(2) 0.096(4) 0.106(4) 0.036(3) 0.018(2) 0.006(2)

loop_
_atom_type_symbol
_atom_type_description
_atom_type_scat_dispersion_real
_atom_type_scat_dispersion_imag
_atom_type_scat_source
S S 0.1246 0.1234 'International Tables Vol C Tables 4.2.6.8 and 6.1.1.4'
O O 0.0106 0.0060 'International Tables Vol C Tables 4.2.6.8 and 6.1.1.4'
N N 0.0061 0.0033 'International Tables Vol C Tables 4.2.6.8 and 6.1.1.4'
H H 0.0000 0.0000 'International Tables Vol C Tables 4.2.6.8 and 6.1.1.4'
C C 0.0033 0.0016 'International Tables Vol C Tables 4.2.6.8 and 6.1.1.4'

loop_
_geom_angle_atom_site_label_1
_geom_angle_atom_site_label_2
_geom_angle_atom_site_label_3
_geom_angle
_geom_angle_site_symmetry_1
_geom_angle_site_symmetry_3
_geom_angle_publ_flag
O2 S1 O1 119.62(16) . . ?
O2 S1 N1 108.58(15) . . ?
O1 S1 N1 104.82(14) . . ?
O2 S1 C5 107.57(15) . . ?
O1 S1 C5 108.03(16) . . ?
N1 S1 C5 107.69(14) . . ?
C1 S2 S3 97.33(13) . . ?
C3 S3 S2 96.03(13) . . ?
C10 C5 C6 120.9(3) . . ?
C10 C5 S1 119.7(3) . . ?
C6 C5 S1 119.2(3) . . ?
C2 N1 S1 121.3(2) . . ?
C2 N1 H1 119.4 . . ?
S1 N1 H1 119.4 . . ?
N1 C2 C1 108.5(3) . . ?
N1 C2 C3 112.7(3) . . ?
C1 C2 C3 107.9(3) . . ?
N1 C2 H2 109.2 . . ?
C1 C2 H2 109.2 . . ?
C3 C2 H2 109.2 . . ?
C5 C10 C9 119.0(3) . . ?
C5 C10 H10 120.5 . . ?
C9 C10 H10 120.5 . . ?
C7 C8 C9 118.0(3) . . ?
C7 C8 C11 122.1(4) . . ?
C9 C8 C11 120.0(4) . . ?
C4 C1 C2 113.0(3) . . ?
C4 C1 S2 110.0(3) . . ?
C2 C1 S2 107.0(2) . . ?
C4 C1 H1A 108.9 . . ?
C2 C1 H1A 108.9 . . ?
S2 C1 H1A 108.9 . . ?
C2 C3 S3 108.4(2) . . ?
C2 C3 H3A 110.0 . . ?
S3 C3 H3A 110.0 . . ?
C2 C3 H3B 110.0 . . ?
S3 C3 H3B 110.0 . . ?
H3A C3 H3B 108.4 . . ?
C10 C9 C8 121.5(3) . . ?
C10 C9 H9 119.2 . . ?
C8 C9 H9 119.2 . . ?
C7 C6 C5 119.1(3) . . ?
C7 C6 H6 120.5 . . ?
C5 C6 H6 120.5 . . ?
C6 C7 C8 121.4(3) . . ?
C6 C7 H7 119.3 . . ?
C8 C7 H7 119.3 . . ?
C8 C11 H11A 109.5 . . ?
C8 C11 H11B 109.5 . . ?
H11A C11 H11B 109.5 . . ?
C8 C11 H11C 109.5 . . ?
H11A C11 H11C 109.5 . . ?
H11B C11 H11C 109.5 . . ?
C1 C4 H4A 109.5 . . ?
C1 C4 H4B 109.5 . . ?
H4A C4 H4B 109.5 . . ?
C1 C4 H4C 109.5 . . ?
H4A C4 H4C 109.5 . . ?
H4B C4 H4C 109.5 . . ?

loop_
_geom_bond_atom_site_label_1
_geom_bond_atom_site_label_2
_geom_bond_distance
_geom_bond_site_symmetry_2
_geom_bond_publ_flag
S1 O2 1.423(3) . ?
S1 O1 1.434(3) . ?
S1 N1 1.617(3) . ?
S1 C5 1.761(3) . ?
S2 C1 1.807(4) . ?
S2 S3 2.0591(17) . ?
S3 C3 1.789(4) . ?
C5 C10 1.373(5) . ?
C5 C6 1.378(5) . ?
N1 C2 1.472(4) . ?
N1 H1 0.8600 . ?
C2 C1 1.517(5) . ?
C2 C3 1.547(5) . ?
C2 H2 0.9800 . ?
C10 C9 1.374(5) . ?
C10 H10 0.9300 . ?
C8 C7 1.380(6) . ?
C8 C9 1.386(5) . ?
C8 C11 1.503(5) . ?
C1 C4 1.510(6) . ?
C1 H1A 0.9800 . ?
C3 H3A 0.9700 . ?
C3 H3B 0.9700 . ?
C9 H9 0.9300 . ?
C6 C7 1.377(5) . ?
C6 H6 0.9300 . ?
C7 H7 0.9300 . ?
C11 H11A 0.9600 . ?
C11 H11B 0.9600 . ?
C11 H11C 0.9600 . ?
C4 H4A 0.9600 . ?
C4 H4B 0.9600 . ?
C4 H4C 0.9600 . ?

loop_
_geom_torsion_atom_site_label_1
_geom_torsion_atom_site_label_2
_geom_torsion_atom_site_label_3
_geom_torsion_atom_site_label_4
_geom_torsion
_geom_torsion_site_symmetry_1
_geom_torsion_site_symmetry_2
_geom_torsion_site_symmetry_3
_geom_torsion_site_symmetry_4
_geom_torsion_publ_flag
C1 S2 S3 C3 0.5(2) . . . . ?
O2 S1 C5 C10 11.2(3) . . . . ?
O1 S1 C5 C10 141.7(3) . . . . ?
N1 S1 C5 C10 -105.6(3) . . . . ?
O2 S1 C5 C6 -172.4(3) . . . . ?
O1 S1 C5 C6 -42.0(3) . . . . ?
N1 S1 C5 C6 70.7(3) . . . . ?
O2 S1 N1 C2 -49.9(3) . . . . ?
O1 S1 N1 C2 -178.8(2) . . . . ?
C5 S1 N1 C2 66.3(3) . . . . ?
S1 N1 C2 C1 153.4(2) . . . . ?
S1 N1 C2 C3 -87.2(3) . . . . ?
C6 C5 C10 C9 -0.4(5) . . . . ?
S1 C5 C10 C9 175.8(2) . . . . ?
N1 C2 C1 C4 -66.9(4) . . . . ?
C3 C2 C1 C4 170.7(4) . . . . ?
N1 C2 C1 S2 171.9(2) . . . . ?
C3 C2 C1 S2 49.5(3) . . . . ?
S3 S2 C1 C4 -150.6(3) . . . . ?
S3 S2 C1 C2 -27.5(3) . . . . ?
N1 C2 C3 S3 -169.6(2) . . . . ?
C1 C2 C3 S3 -49.8(3) . . . . ?
S2 S3 C3 C2 26.2(3) . . . . ?
C5 C10 C9 C8 -1.3(5) . . . . ?
C7 C8 C9 C10 2.5(5) . . . . ?
C11 C8 C9 C10 -177.0(3) . . . . ?
C10 C5 C6 C7 0.9(5) . . . . ?
S1 C5 C6 C7 -175.4(3) . . . . ?
C5 C6 C7 C8 0.4(6) . . . . ?
C9 C8 C7 C6 -2.0(5) . . . . ?
C11 C8 C7 C6 177.5(4) . . . . ?
